data_1574730
loop_
_publ_author_name
'Sievers, Robin'
'Hartmann, Nick'
'Riemann, Paulin S.'
'Streit, Tim-Niclas'
'Malischewski, Moritz'

_publ_section_title
;
 Stimulus-responsive metallocenes: a photo/thermal switch enabled by the
 perfluorinated Cp* ligand
;
_journal_issue 26
_journal_name_full 'Chemical Science'
_journal_page_first 11949
_journal_page_last 11953
_journal_paper_doi 10.1039/D5SC02784E
_journal_volume 16
_journal_year 2025
_chemical_formula_moiety 'C15 H5 F15 Ru'
_chemical_formula_sum 'C15 H5 F15 Ru'
_chemical_formula_weight 571.26
_space_group_crystal_system monoclinic
_space_group_IT_number 14
_space_group_name_Hall '-P 2ybc'
_space_group_name_H-M_alt 'P 1 21/c 1'
_atom_sites_solution_hydrogens geom
_atom_sites_solution_primary dual
_audit_creation_date 2025-03-13
_audit_creation_method
;
Olex2 1.5
(compiled 2024.02.16 svn.r378c4104 for OlexSys, GUI svn.r6928)
;
_audit_update_record
;
2025-04-03 deposited with the CCDC.	2025-05-27 downloaded from the CCDC.
;
_cell_angle_alpha 90
_cell_angle_beta 90.01(2)
_cell_angle_gamma 90
_cell_formula_units_Z 4
_cell_length_a 7.3204(3)
_cell_length_b 15.6095(7)
_cell_length_c 14.6724(7)
_cell_measurement_reflns_used 9926
_cell_measurement_temperature 100.15
_cell_measurement_theta_max 30.51
_cell_measurement_theta_min 2.78
_cell_volume 1676.58(13)
_computing_cell_refinement 'SAINT V8.40B'
_computing_data_collection 'Bruker BIS V6.2.18/2023-03-24 and APEX4 2022.1-1'
_computing_data_reduction 'SAINT V8.40B'
_computing_molecular_graphics 'Olex2 1.5 (Dolomanov et al., 2009)'
_computing_publication_material 'Olex2 1.5 (Dolomanov et al., 2009)'
_computing_structure_refinement 'XL  (Sheldrick, 2008)'
_computing_structure_solution 'XT  (Sheldrick, 2015)'
_diffrn_ambient_environment N~2~
_diffrn_ambient_temperature 100.15
_diffrn_detector CPAD
_diffrn_detector_area_resol_mean 7.41
_diffrn_detector_type 'Bruker PHOTON II'
_diffrn_measured_fraction_theta_full 1.000
_diffrn_measured_fraction_theta_max 0.997
_diffrn_measurement_device 'three-circle diffractometer'
_diffrn_measurement_device_type 'Bruker D8 VENTURE dual wavelength Mo/Cu'
_diffrn_measurement_method '\w and \f scans'
_diffrn_measurement_specimen_support 'MiTeGen micromount'
_diffrn_radiation_monochromator 'mirror optics'
_diffrn_radiation_probe x-ray
_diffrn_radiation_type MoK\a
_diffrn_radiation_wavelength 0.71073
_diffrn_reflns_av_R_equivalents 0.0497
_diffrn_reflns_av_unetI/netI 0.0581
_diffrn_reflns_Laue_measured_fraction_full 1.000
_diffrn_reflns_Laue_measured_fraction_max 0.997
_diffrn_reflns_limit_h_max 10
_diffrn_reflns_limit_h_min -10
_diffrn_reflns_limit_k_max 19
_diffrn_reflns_limit_k_min -22
_diffrn_reflns_limit_l_max 16
_diffrn_reflns_limit_l_min -20
_diffrn_reflns_number 14655
_diffrn_reflns_point_group_measured_fraction_full 1.000
_diffrn_reflns_point_group_measured_fraction_max 0.997
_diffrn_reflns_theta_full 25.242
_diffrn_reflns_theta_max 30.528
_diffrn_reflns_theta_min 1.305
_diffrn_source 'microfocus sealed X-ray tube'
_diffrn_source_current 1.00
_diffrn_source_type 'Incoatec I\ms'
_diffrn_source_voltage 50
_diffrn_standards_number 0
_exptl_absorpt_coefficient_mu 1.095
_exptl_absorpt_correction_T_max 0.7461
_exptl_absorpt_correction_T_min 0.5596
_exptl_absorpt_correction_type multi-scan
_exptl_absorpt_process_details
;
SADABS-2016/2 - Bruker AXS area detector scaling and absorption correction: 
Krause, L., Herbst-Irmer, R., Sheldrick G.M. & Stalke D., J. Appl. Cryst. 48 
(2015) 3-10
;
_exptl_crystal_colour 'clear colourless'
_exptl_crystal_colour_lustre clear
_exptl_crystal_colour_primary colourless
_exptl_crystal_density_diffrn 2.263
_exptl_crystal_description needle
_exptl_crystal_F_000 1096
_exptl_crystal_size_max 0.532
_exptl_crystal_size_mid 0.168
_exptl_crystal_size_min 0.092
_refine_diff_density_max 1.355
_refine_diff_density_min -1.067
_refine_diff_density_rms 0.228
_refine_ls_extinction_coef 0.0046(10)
_refine_ls_extinction_expression Fc^*^=kFc[1+0.001xFc^2^\l^3^/sin(2\q)]^-1/4^
_refine_ls_extinction_method 'SHELXL-2019/2 (Sheldrick 2019)'
_refine_ls_goodness_of_fit_ref 1.091
_refine_ls_hydrogen_treatment constr
_refine_ls_matrix_type full
_refine_ls_number_parameters 294
_refine_ls_number_reflns 5034
_refine_ls_number_restraints 48
_refine_ls_restrained_S_all 1.117
_refine_ls_R_factor_all 0.0993
_refine_ls_R_factor_gt 0.0785
_refine_ls_shift/su_max 0.008
_refine_ls_shift/su_mean 0.001
_refine_ls_structure_factor_coef Fsqd
_refine_ls_weighting_details 'w=1/[\s^2^(Fo^2^)+(0.0766P)^2^+17.3717P] where P=(Fo^2^+2Fc^2^)/3'
_refine_ls_weighting_scheme calc
_refine_ls_wR_factor_gt 0.1969
_refine_ls_wR_factor_ref 0.2176
_reflns_Friedel_coverage 0.000
_reflns_number_gt 4007
_reflns_number_total 5034
_reflns_threshold_expression 'I > 2\s(I)'
_cod_data_source_file d5sc02784e2.cif
_cod_data_source_block ruthenocene
_cod_depositor_comments 'Adding full bibliography for 1574729--1574731.cif.'
_cod_database_code 1574730
_shelx_shelxl_version_number 2019/3
_shelx_space_group_comment
;
The symmetry employed for this shelxl refinement is uniquely defined
by the following loop, which should always be used as a source of
symmetry information in preference to the above space-group names.
They are only intended as comments.
;
_shelx_estimated_absorpt_t_max 0.906
_shelx_estimated_absorpt_t_min 0.594
_diffrn_measurement_ambient_temperature_device_make 'Oxford Cryostream 700'
_olex2_refinement_description
;
1. Twinned data refinement
 Scales: 2.02658
 0.34732 -1.52123 0.14733
2. Fixed Uiso
 At 1.2 times of:
  All C(H) groups
3. Uiso/Uaniso restraints and constraints
Uanis(F8) \\sim Ueq, Uanis(F14) \\sim Ueq, Uanis(C14) \\sim Ueq, Uanis(C10)
\\sim Ueq: with sigma of 0.01 and sigma for terminal atoms of 0.02
Uanis(F12) \\sim Ueq, Uanis(F10) \\sim Ueq, Uanis(F1) \\sim Ueq, Uanis(F4)
\\sim Ueq: with sigma of 0.005 and sigma for terminal atoms of 0.005
4. Others
 Sof(Ru2)=1-FVAR(1)
 Sof(Ru1)=FVAR(1)
5.a Aromatic/amide H refined with riding coordinates:
 C5(H5), C4(H4), C2(H2), C1(H1), C3(H3)
;
_olex2_submission_special_instructions 'No special instructions were received'

loop_
_space_group_symop_operation_xyz
'x, y, z'
'-x, y+1/2, -z+1/2'
'-x, -y, -z'
'x, -y-1/2, z-1/2'

loop_
_atom_site_label
_atom_site_type_symbol
_atom_site_fract_x
_atom_site_fract_y
_atom_site_fract_z
_atom_site_U_iso_or_equiv
_atom_site_adp_type
_atom_site_occupancy
_atom_site_site_symmetry_order
_atom_site_calc_flag
_atom_site_refinement_flags_posn
_atom_site_refinement_flags_adp
_atom_site_refinement_flags_occupancy
_atom_site_disorder_assembly
_atom_site_disorder_group
Ru1 Ru 0.49931(11) 0.56935(4) 0.25155(5) 0.01187(19) Uani 0.722(2) 1 d . . P . .
F4 F 0.6128(8) 0.4223(4) 0.0834(4) 0.0408(14) Uani 1 1 d . U . . .
F7 F 0.6056(9) 0.3722(4) 0.3440(5) 0.0449(15) Uani 1 1 d . . . . .
C6 C 0.7491(14) 0.5927(6) 0.1743(5) 0.0195(15) Uani 1 1 d . . . . .
C8 C 0.7434(14) 0.5032(4) 0.2995(5) 0.0148(13) Uani 1 1 d . . . . .
C13 C 0.7411(15) 0.4243(5) 0.3588(5) 0.0253(16) Uani 1 1 d . . . . .
F5 F 0.9023(8) 0.4269(5) 0.0902(5) 0.0487(18) Uani 1 1 d . . . . .
F8 F 0.8967(8) 0.3816(4) 0.3528(5) 0.0459(16) Uani 1 1 d . U . . .
C5 C 0.2521(12) 0.6465(6) 0.2309(6) 0.031(2) Uani 1 1 d . . . . .
H5 H 0.254962 0.705807 0.216222 0.037 Uiso 1 1 calc R U . . .
F6 F 0.7487(11) 0.3523(3) 0.1859(4) 0.0443(14) Uani 1 1 d . . . . .
C9 C 0.7469(14) 0.5900(5) 0.3311(5) 0.0157(13) Uani 1 1 d . . . . .
F14 F 0.9074(11) 0.7726(4) 0.2871(7) 0.079(3) Uani 1 1 d . U . . .
C7 C 0.7491(14) 0.5047(5) 0.2037(5) 0.0184(15) Uani 1 1 d . . . . .
C12 C 0.7558(15) 0.4268(5) 0.1398(5) 0.0259(16) Uani 1 1 d . . . . .
F13 F 0.6227(11) 0.7733(4) 0.3061(8) 0.088(4) Uani 1 1 d . . . . .
F3 F 0.9034(7) 0.6689(5) 0.0628(5) 0.058(2) Uani 1 1 d . . . . .
C10 C 0.7491(10) 0.6453(4) 0.2548(6) 0.0181(12) Uani 1 1 d . U . . .
C4 C 0.2463(14) 0.6103(7) 0.3196(7) 0.036(2) Uani 1 1 d . . . . .
H4 H 0.241048 0.641370 0.375228 0.044 Uiso 1 1 calc R U . . .
F1 F 0.6133(8) 0.6751(4) 0.0547(4) 0.0400(14) Uani 1 1 d . U . . .
C2 C 0.2510(15) 0.5007(6) 0.2159(8) 0.034(2) Uani 1 1 d . . . . .
H2 H 0.250774 0.444991 0.189744 0.040 Uiso 1 1 calc R U . . .
C1 C 0.2527(15) 0.5786(6) 0.1698(7) 0.0253(18) Uani 1 1 d . . . . .
H1 H 0.254204 0.584531 0.105367 0.030 Uiso 1 1 calc R U . . .
C3 C 0.2494(14) 0.5218(7) 0.3114(6) 0.034(2) Uani 1 1 d . . . . .
H3 H 0.250468 0.482031 0.360319 0.040 Uiso 1 1 calc R U . . .
F9 F 0.7211(18) 0.4472(4) 0.4471(4) 0.081(3) Uani 1 1 d . . . . .
C15 C 0.7529(10) 0.7418(5) 0.2545(7) 0.0324(17) Uani 1 1 d . . . . .
C11 C 0.7376(12) 0.6240(6) 0.0736(5) 0.0277(17) Uani 1 1 d . . . . .
C14 C 0.7802(10) 0.6181(6) 0.4294(5) 0.0247(16) Uani 1 1 d . U . . .
F15 F 0.734(2) 0.7753(4) 0.1731(6) 0.105(4) Uani 1 1 d . . . . .
F2 F 0.7517(16) 0.5609(4) 0.0151(4) 0.067(2) Uani 1 1 d . . . . .
Ru2 Ru 0.0041(4) 0.56737(14) 0.25176(18) 0.0268(7) Uani 0.278(2) 1 d . . P . .
F12 F 0.8380(13) 0.6986(6) 0.4341(6) 0.072(2) Uani 1 1 d . U . A 2
F11 F 0.9043(10) 0.5788(6) 0.4705(4) 0.067(3) Uani 1 1 d . . . B 2
F10 F 0.6263(9) 0.6089(6) 0.4778(5) 0.0593(19) Uani 1 1 d . U . C 2

loop_
_atom_site_aniso_label
_atom_site_aniso_U_11
_atom_site_aniso_U_22
_atom_site_aniso_U_33
_atom_site_aniso_U_23
_atom_site_aniso_U_13
_atom_site_aniso_U_12
Ru1 0.0099(3) 0.0130(3) 0.0128(3) 0.0038(2) 0.0063(6) 0.0001(3)
F4 0.036(3) 0.048(3) 0.039(3) -0.018(2) -0.017(2) -0.011(2)
F7 0.037(3) 0.032(3) 0.066(4) 0.007(3) -0.003(3) -0.016(3)
C6 0.010(3) 0.033(4) 0.015(3) 0.015(3) -0.004(3) 0.003(4)
C8 0.018(3) 0.010(3) 0.017(3) 0.000(2) -0.001(3) -0.005(3)
C13 0.024(4) 0.024(4) 0.028(4) 0.008(3) -0.007(4) 0.004(4)
F5 0.031(3) 0.061(4) 0.055(4) -0.031(3) 0.012(3) -0.008(3)
F8 0.027(3) 0.040(3) 0.071(4) 0.025(3) -0.019(3) 0.010(3)
C5 0.017(3) 0.026(4) 0.049(6) 0.003(3) 0.007(4) -0.002(4)
F6 0.070(4) 0.022(2) 0.040(3) -0.010(2) -0.009(3) -0.003(3)
C9 0.010(3) 0.020(3) 0.017(3) -0.001(3) -0.005(3) -0.006(3)
F14 0.053(4) 0.030(3) 0.154(9) -0.008(4) -0.041(5) -0.015(3)
C7 0.013(3) 0.025(4) 0.016(3) -0.002(3) -0.004(3) 0.001(4)
C12 0.023(4) 0.029(4) 0.025(3) -0.008(3) -0.004(4) -0.003(4)
F13 0.053(5) 0.027(3) 0.184(10) -0.033(5) 0.049(6) -0.001(3)
F3 0.012(2) 0.097(6) 0.066(4) 0.057(4) 0.008(3) 0.002(3)
C10 0.012(2) 0.019(3) 0.023(3) -0.003(3) -0.008(3) 0.000(3)
C4 0.009(3) 0.058(7) 0.042(5) -0.015(5) 0.003(4) 0.010(5)
F1 0.038(3) 0.049(3) 0.032(2) 0.022(2) -0.013(2) 0.011(2)
C2 0.014(4) 0.021(4) 0.065(6) -0.003(4) -0.013(5) -0.002(4)
C1 0.008(3) 0.036(5) 0.033(4) -0.003(3) -0.006(4) 0.009(4)
C3 0.010(3) 0.060(6) 0.031(4) 0.021(4) -0.005(4) -0.008(5)
F9 0.172(10) 0.049(4) 0.023(3) 0.013(3) 0.007(5) -0.032(6)
C15 0.016(3) 0.025(3) 0.056(5) -0.002(4) -0.019(5) 0.000(3)
C11 0.017(3) 0.038(4) 0.029(4) 0.017(3) 0.010(3) 0.007(4)
C14 0.009(3) 0.043(4) 0.023(3) -0.011(3) -0.003(2) 0.000(3)
F15 0.209(12) 0.031(3) 0.074(5) 0.025(4) -0.066(8) -0.034(6)
F2 0.122(7) 0.059(4) 0.021(3) 0.001(3) -0.010(4) 0.004(5)
Ru2 0.0226(10) 0.0280(10) 0.0296(11) -0.0130(9) 0.010(2) -0.0013(11)
F12 0.093(4) 0.063(4) 0.060(4) -0.033(3) 0.001(3) -0.020(3)
F11 0.041(4) 0.129(8) 0.031(3) 0.014(4) -0.017(3) -0.023(4)
F10 0.046(3) 0.094(4) 0.038(3) -0.007(3) 0.018(3) 0.023(3)

loop_
_atom_type_symbol
_atom_type_description
_atom_type_scat_dispersion_real
_atom_type_scat_dispersion_imag
_atom_type_scat_source
C C 0.0033 0.0016 'International Tables Vol C Tables 4.2.6.8 and 6.1.1.4'
H H 0.0000 0.0000 'International Tables Vol C Tables 4.2.6.8 and 6.1.1.4'
F F 0.0171 0.0103 'International Tables Vol C Tables 4.2.6.8 and 6.1.1.4'
Ru Ru -1.2594 0.8363 'International Tables Vol C Tables 4.2.6.8 and 6.1.1.4'

loop_
_geom_angle_atom_site_label_1
_geom_angle_atom_site_label_2
_geom_angle_atom_site_label_3
_geom_angle
_geom_angle_site_symmetry_1
_geom_angle_site_symmetry_3
_geom_angle_publ_flag
C6 Ru1 C5 121.9(3) . . ?
C6 Ru1 C7 38.3(3) . . ?
C6 Ru1 C4 153.3(4) . . ?
C8 Ru1 C6 63.9(3) . . ?
C8 Ru1 C5 168.5(3) . . ?
C8 Ru1 C7 37.4(2) . . ?
C8 Ru1 C4 132.9(3) . . ?
C5 Ru1 C7 153.1(3) . . ?
C5 Ru1 C4 37.7(4) . . ?
C9 Ru1 C6 63.7(2) . . ?
C9 Ru1 C8 38.4(3) . . ?
C9 Ru1 C5 132.7(3) . . ?
C9 Ru1 C7 63.2(3) . . ?
C9 Ru1 C10 37.8(3) . . ?
C9 Ru1 C4 114.5(3) . . ?
C10 Ru1 C6 38.5(3) . . ?
C10 Ru1 C8 64.1(3) . . ?
C10 Ru1 C5 113.3(3) . . ?
C10 Ru1 C7 63.9(3) . . ?
C10 Ru1 C4 122.6(4) . . ?
C4 Ru1 C7 167.6(4) . . ?
C2 Ru1 C6 131.2(4) . . ?
C2 Ru1 C8 121.9(4) . . ?
C2 Ru1 C5 63.1(4) . . ?
C2 Ru1 C9 153.8(3) . . ?
C2 Ru1 C7 113.0(3) . . ?
C2 Ru1 C10 167.1(4) . . ?
C2 Ru1 C4 63.1(4) . . ?
C1 Ru1 C6 113.5(3) . . ?
C1 Ru1 C8 153.0(3) . . ?
C1 Ru1 C5 37.1(3) . . ?
C1 Ru1 C9 167.6(4) . . ?
C1 Ru1 C7 123.0(3) . . ?
C1 Ru1 C10 132.3(3) . . ?
C1 Ru1 C4 62.1(3) . . ?
C1 Ru1 C2 37.4(4) . . ?
C3 Ru1 C6 168.0(4) . . ?
C3 Ru1 C8 113.6(3) . . ?
C3 Ru1 C5 63.0(4) . . ?
C3 Ru1 C9 122.5(3) . . ?
C3 Ru1 C7 132.4(4) . . ?
C3 Ru1 C10 152.7(4) . . ?
C3 Ru1 C4 37.1(4) . . ?
C3 Ru1 C2 38.8(4) . . ?
C3 Ru1 C1 62.8(4) . . ?
Ru1 C6 Ru2 114.1(3) . 1_655 ?
C7 C6 Ru1 71.6(5) . . ?
C7 C6 C11 125.7(8) . . ?
C7 C6 Ru2 71.2(5) . 1_655 ?
C10 C6 Ru1 70.6(5) . . ?
C10 C6 C7 107.4(6) . . ?
C10 C6 C11 126.8(8) . . ?
C10 C6 Ru2 71.4(5) . 1_655 ?
C11 C6 Ru1 120.0(6) . . ?
C11 C6 Ru2 125.9(6) . 1_655 ?
Ru1 C8 Ru2 112.4(3) . 1_655 ?
C13 C8 Ru1 124.3(7) . . ?
C13 C8 Ru2 123.3(7) . 1_655 ?
C9 C8 Ru1 70.8(5) . . ?
C9 C8 C13 125.9(7) . . ?
C9 C8 Ru2 70.5(5) . 1_655 ?
C7 C8 Ru1 72.2(6) . . ?
C7 C8 C13 126.2(7) . . ?
C7 C8 C9 107.9(7) . . ?
C7 C8 Ru2 70.0(6) . 1_655 ?
F7 C13 C8 115.0(8) . . ?
F7 C13 F8 109.3(7) . . ?
F7 C13 F9 104.1(9) . . ?
F8 C13 C8 111.3(8) . . ?
F8 C13 F9 106.9(9) . . ?
F9 C13 C8 109.8(7) . . ?
Ru1 C5 H5 123.2 . . ?
Ru1 C5 Ru2 110.5(4) . . ?
C4 C5 Ru1 71.3(6) . . ?
C4 C5 H5 126.6 . . ?
C4 C5 Ru2 68.1(6) . . ?
C1 C5 Ru1 70.5(6) . . ?
C1 C5 H5 126.6 . . ?
C1 C5 C4 106.7(8) . . ?
C1 C5 Ru2 70.5(6) . . ?
Ru2 C5 H5 126.3 . . ?
Ru1 C9 Ru2 113.4(3) . 1_655 ?
C8 C9 Ru1 70.8(5) . . ?
C8 C9 C14 125.4(7) . . ?
C8 C9 Ru2 72.4(5) . 1_655 ?
C10 C9 Ru1 71.1(5) . . ?
C10 C9 C8 108.8(6) . . ?
C10 C9 C14 124.8(7) . . ?
C10 C9 Ru2 71.1(5) . 1_655 ?
C14 C9 Ru1 132.9(6) . . ?
C14 C9 Ru2 113.7(6) . 1_655 ?
Ru1 C7 Ru2 113.2(3) . 1_655 ?
C6 C7 Ru1 70.0(5) . . ?
C6 C7 C12 125.0(7) . . ?
C6 C7 Ru2 71.0(5) . 1_655 ?
C8 C7 Ru1 70.4(6) . . ?
C8 C7 C6 108.3(7) . . ?
C8 C7 C12 126.7(8) . . ?
C8 C7 Ru2 73.4(6) . 1_655 ?
C12 C7 Ru1 125.7(7) . . ?
C12 C7 Ru2 121.0(7) . 1_655 ?
F4 C12 F6 103.7(8) . . ?
F4 C12 C7 113.2(8) . . ?
F5 C12 F4 107.5(6) . . ?
F5 C12 F6 108.4(8) . . ?
F5 C12 C7 111.6(8) . . ?
F6 C12 C7 112.1(6) . . ?
Ru1 C10 Ru2 113.9(3) . 1_655 ?
C6 C10 Ru1 70.9(5) . . ?
C6 C10 C15 124.6(8) . . ?
C6 C10 Ru2 70.8(5) . 1_655 ?
C9 C10 Ru1 71.1(5) . . ?
C9 C10 C6 107.6(6) . . ?
C9 C10 C15 127.8(8) . . ?
C9 C10 Ru2 72.1(5) . 1_655 ?
C15 C10 Ru1 124.0(5) . . ?
C15 C10 Ru2 122.0(5) . 1_655 ?
Ru1 C4 H4 124.9 . . ?
C5 C4 Ru1 71.0(6) . . ?
C5 C4 H4 125.8 . . ?
C5 C4 Ru2 73.9(6) . . ?
C3 C4 Ru1 69.9(6) . . ?
C3 C4 C5 108.4(8) . . ?
C3 C4 H4 125.8 . . ?
C3 C4 Ru2 70.2(6) . . ?
Ru2 C4 Ru1 113.3(4) . . ?
Ru2 C4 H4 121.7 . . ?
Ru1 C2 H2 123.3 . . ?
C1 C2 Ru1 71.2(6) . . ?
C1 C2 H2 127.1 . . ?
C1 C2 C3 105.8(9) . . ?
C1 C2 Ru2 72.8(6) . . ?
C3 C2 Ru1 70.1(6) . . ?
C3 C2 H2 127.1 . . ?
C3 C2 Ru2 69.2(7) . . ?
Ru2 C2 Ru1 113.9(4) . . ?
Ru2 C2 H2 122.7 . . ?
Ru1 C1 H1 123.1 . . ?
Ru1 C1 Ru2 112.5(4) . . ?
C5 C1 Ru1 72.4(6) . . ?
C5 C1 C2 110.7(9) . . ?
C5 C1 H1 124.6 . . ?
C5 C1 Ru2 72.8(6) . . ?
C2 C1 Ru1 71.4(6) . . ?
C2 C1 H1 124.6 . . ?
C2 C1 Ru2 69.8(7) . . ?
Ru2 C1 H1 124.3 . . ?
Ru1 C3 H3 121.7 . . ?
C4 C3 Ru1 73.0(6) . . ?
C4 C3 C2 108.3(8) . . ?
C4 C3 H3 125.8 . . ?
C4 C3 Ru2 71.8(6) . . ?
C2 C3 Ru1 71.1(6) . . ?
C2 C3 H3 125.8 . . ?
C2 C3 Ru2 71.5(7) . . ?
Ru2 C3 Ru1 115.8(4) . . ?
Ru2 C3 H3 122.5 . . ?
F14 C15 C10 112.3(7) . . ?
F13 C15 F14 106.0(9) . . ?
F13 C15 C10 111.0(8) . . ?
F15 C15 F14 106.1(10) . . ?
F15 C15 F13 107.4(10) . . ?
F15 C15 C10 113.6(8) . . ?
F3 C11 C6 102.5(7) . . ?
F1 C11 C6 116.9(7) . . ?
F1 C11 F3 106.7(7) . . ?
F1 C11 F2 113.3(9) . . ?
F2 C11 C6 112.3(7) . . ?
F2 C11 F3 103.4(8) . . ?
F12 C14 C9 111.8(8) . . ?
F12 C14 F10 110.0(8) . . ?
F11 C14 C9 115.5(8) . . ?
F11 C14 F12 102.0(8) . . ?
F11 C14 F10 107.6(8) . . ?
F10 C14 C9 109.6(7) . . ?
C6 Ru2 C8 61.9(3) 1_455 1_455 ?
C6 Ru2 C9 62.1(2) 1_455 1_455 ?
C6 Ru2 C7 37.8(3) 1_455 1_455 ?
C6 Ru2 C10 37.7(3) 1_455 1_455 ?
C5 Ru2 C6 121.2(4) . 1_455 ?
C5 Ru2 C8 168.1(3) . 1_455 ?
C5 Ru2 C9 132.2(3) . 1_455 ?
C5 Ru2 C7 152.8(3) . 1_455 ?
C5 Ru2 C10 112.6(3) . 1_455 ?
C9 Ru2 C8 37.1(3) 1_455 1_455 ?
C7 Ru2 C8 36.5(2) 1_455 1_455 ?
C7 Ru2 C9 61.9(3) 1_455 1_455 ?
C7 Ru2 C10 62.8(3) 1_455 1_455 ?
C10 Ru2 C8 61.9(3) 1_455 1_455 ?
C10 Ru2 C9 36.9(3) 1_455 1_455 ?
C4 Ru2 C6 151.4(4) . 1_455 ?
C4 Ru2 C8 133.8(4) . 1_455 ?
C4 Ru2 C5 38.0(4) . . ?
C4 Ru2 C9 113.9(3) . 1_455 ?
C4 Ru2 C7 168.8(4) . 1_455 ?
C4 Ru2 C10 120.9(3) . 1_455 ?
C4 Ru2 C2 64.5(4) . . ?
C4 Ru2 C1 62.7(3) . . ?
C2 Ru2 C6 131.8(4) . 1_455 ?
C2 Ru2 C8 124.7(4) . 1_455 ?
C2 Ru2 C5 63.1(4) . . ?
C2 Ru2 C9 155.4(4) . 1_455 ?
C2 Ru2 C7 114.5(3) . 1_455 ?
C2 Ru2 C10 166.6(4) . 1_455 ?
C2 Ru2 C1 37.4(4) . . ?
C1 Ru2 C6 113.8(3) . 1_455 ?
C1 Ru2 C8 154.9(3) . 1_455 ?
C1 Ru2 C5 36.7(3) . . ?
C1 Ru2 C9 166.2(4) . 1_455 ?
C1 Ru2 C7 124.0(4) . 1_455 ?
C1 Ru2 C10 131.6(3) . 1_455 ?
C3 Ru2 C6 169.3(4) . 1_455 ?
C3 Ru2 C8 115.9(3) . 1_455 ?
C3 Ru2 C5 63.3(4) . . ?
C3 Ru2 C9 123.4(3) . 1_455 ?
C3 Ru2 C7 134.0(4) . 1_455 ?
C3 Ru2 C10 152.2(4) . 1_455 ?
C3 Ru2 C4 38.0(4) . . ?
C3 Ru2 C2 39.4(4) . . ?
C3 Ru2 C1 63.2(4) . . ?

loop_
_geom_bond_atom_site_label_1
_geom_bond_atom_site_label_2
_geom_bond_distance
_geom_bond_site_symmetry_2
_geom_bond_publ_flag
Ru1 C6 2.182(10) . ?
Ru1 C8 2.180(10) . ?
Ru1 C5 2.195(9) . ?
Ru1 C9 2.180(9) . ?
Ru1 C7 2.204(10) . ?
Ru1 C10 2.179(7) . ?
Ru1 C4 2.200(10) . ?
Ru1 C2 2.174(10) . ?
Ru1 C1 2.172(11) . ?
Ru1 C3 2.160(10) . ?
F4 C12 1.336(11) . ?
F7 C13 1.301(11) . ?
C6 C7 1.440(11) . ?
C6 C10 1.438(12) . ?
C6 C11 1.559(10) . ?
C6 Ru2 2.220(10) 1_655 ?
C8 C13 1.507(10) . ?
C8 C9 1.433(10) . ?
C8 C7 1.407(8) . ?
C8 Ru2 2.267(10) 1_655 ?
C13 F8 1.324(12) . ?
C13 F9 1.352(10) . ?
F5 C12 1.297(11) . ?
C5 H5 0.9500 . ?
C5 C4 1.420(14) . ?
C5 C1 1.389(12) . ?
C5 Ru2 2.217(9) . ?
F6 C12 1.346(10) . ?
C9 C10 1.413(11) . ?
C9 C14 1.527(11) . ?
C9 Ru2 2.242(10) 1_655 ?
F14 C15 1.319(10) . ?
C7 C12 1.535(11) . ?
C7 Ru2 2.223(10) 1_655 ?
F13 C15 1.313(12) . ?
F3 C11 1.410(10) . ?
C10 C15 1.507(10) . ?
C10 Ru2 2.228(8) 1_655 ?
C4 H4 0.9500 . ?
C4 C3 1.386(16) . ?
C4 Ru2 2.141(12) . ?
F1 C11 1.241(10) . ?
C2 H2 0.9500 . ?
C2 C1 1.392(13) . ?
C2 C3 1.439(15) . ?
C2 Ru2 2.151(11) . ?
C1 H1 0.9500 . ?
C1 Ru2 2.189(11) . ?
C3 H3 0.9500 . ?
C3 Ru2 2.120(11) . ?
C15 F15 1.311(12) . ?
C11 F2 1.312(11) . ?
C14 F12 1.328(12) . ?
C14 F11 1.251(11) . ?
C14 F10 1.340(9) . ?

loop_
_geom_torsion_atom_site_label_1
_geom_torsion_atom_site_label_2
_geom_torsion_atom_site_label_3
_geom_torsion_atom_site_label_4
_geom_torsion
_geom_torsion_site_symmetry_1
_geom_torsion_site_symmetry_2
_geom_torsion_site_symmetry_3
_geom_torsion_site_symmetry_4
_geom_torsion_publ_flag
Ru1 C6 C7 C8 -60.2(8) . . . . ?
Ru1 C6 C7 C12 120.2(10) . . . . ?
Ru1 C6 C7 Ru2 -124.6(3) . . . 1_655 ?
Ru1 C6 C10 C9 62.0(6) . . . . ?
Ru1 C6 C10 C15 -118.7(8) . . . . ?
Ru1 C6 C10 Ru2 125.1(3) . . . 1_655 ?
Ru1 C6 C11 F3 153.2(6) . . . . ?
Ru1 C6 C11 F1 37.0(11) . . . . ?
Ru1 C6 C11 F2 -96.5(9) . . . . ?
Ru1 C8 C13 F7 34.0(10) . . . . ?
Ru1 C8 C13 F8 158.9(6) . . . . ?
Ru1 C8 C13 F9 -83.0(10) . . . . ?
Ru1 C8 C9 C10 -61.3(7) . . . . ?
Ru1 C8 C9 C14 129.6(9) . . . . ?
Ru1 C8 C9 Ru2 -123.4(3) . . . 1_655 ?
Ru1 C8 C7 C6 60.0(8) . . . . ?
Ru1 C8 C7 C12 -120.5(11) . . . . ?
Ru1 C8 C7 Ru2 122.8(2) . . . 1_655 ?
Ru1 C5 C4 C3 -60.2(7) . . . . ?
Ru1 C5 C4 Ru2 -122.3(3) . . . . ?
Ru1 C5 C1 C2 61.5(8) . . . . ?
Ru1 C5 C1 Ru2 121.2(3) . . . . ?
Ru1 C9 C10 C6 -61.8(5) . . . . ?
Ru1 C9 C10 C15 118.9(8) . . . . ?
Ru1 C9 C10 Ru2 -124.2(3) . . . 1_655 ?
Ru1 C9 C14 F12 -105.4(9) . . . . ?
Ru1 C9 C14 F11 138.6(7) . . . . ?
Ru1 C9 C14 F10 16.9(12) . . . . ?
Ru1 C7 C12 F4 28.0(10) . . . . ?
Ru1 C7 C12 F5 149.4(7) . . . . ?
Ru1 C7 C12 F6 -88.8(10) . . . . ?
Ru1 C10 C15 F14 158.4(8) . . . . ?
Ru1 C10 C15 F13 39.9(11) . . . . ?
Ru1 C10 C15 F15 -81.2(12) . . . . ?
Ru1 C4 C3 C2 -62.8(8) . . . . ?
Ru1 C4 C3 Ru2 -125.4(4) . . . . ?
Ru1 C2 C1 C5 -62.1(8) . . . . ?
Ru1 C2 C1 Ru2 -123.6(3) . . . . ?
Ru1 C2 C3 C4 64.0(7) . . . . ?
Ru1 C2 C3 Ru2 126.8(4) . . . . ?
C6 C7 C12 F4 -61.4(13) . . . . ?
C6 C7 C12 F5 60.0(13) . . . . ?
C6 C7 C12 F6 -178.2(9) . . . . ?
C6 C10 C15 F14 -112.4(11) . . . . ?
C6 C10 C15 F13 129.0(10) . . . . ?
C6 C10 C15 F15 7.9(14) . . . . ?
C8 C9 C10 Ru1 61.1(7) . . . . ?
C8 C9 C10 C6 -0.7(9) . . . . ?
C8 C9 C10 C15 180.0(8) . . . . ?
C8 C9 C10 Ru2 -63.0(7) . . . 1_655 ?
C8 C9 C14 F12 158.2(10) . . . . ?
C8 C9 C14 F11 42.2(13) . . . . ?
C8 C9 C14 F10 -79.5(12) . . . . ?
C8 C7 C12 F4 119.2(12) . . . . ?
C8 C7 C12 F5 -119.4(12) . . . . ?
C8 C7 C12 F6 2.4(17) . . . . ?
C13 C8 C9 Ru1 -119.0(10) . . . . ?
C13 C8 C9 C10 179.7(9) . . . . ?
C13 C8 C9 C14 10.6(16) . . . . ?
C13 C8 C9 Ru2 117.6(10) . . . 1_655 ?
C13 C8 C7 Ru1 119.9(11) . . . . ?
C13 C8 C7 C6 179.9(9) . . . . ?
C13 C8 C7 C12 -1(2) . . . . ?
C13 C8 C7 Ru2 -117.2(11) . . . 1_655 ?
C5 C4 C3 Ru1 60.8(7) . . . . ?
C5 C4 C3 C2 -2.0(12) . . . . ?
C5 C4 C3 Ru2 -64.5(7) . . . . ?
C9 C8 C13 F7 124.1(11) . . . . ?
C9 C8 C13 F8 -111.0(11) . . . . ?
C9 C8 C13 F9 7.2(15) . . . . ?
C9 C8 C7 Ru1 -62.2(8) . . . . ?
C9 C8 C7 C6 -2.2(14) . . . . ?
C9 C8 C7 C12 177.3(9) . . . . ?
C9 C8 C7 Ru2 60.7(8) . . . 1_655 ?
C9 C10 C15 F14 66.8(13) . . . . ?
C9 C10 C15 F13 -51.8(12) . . . . ?
C9 C10 C15 F15 -172.9(11) . . . . ?
C7 C6 C10 Ru1 -62.6(7) . . . . ?
C7 C6 C10 C9 -0.6(9) . . . . ?
C7 C6 C10 C15 178.7(8) . . . . ?
C7 C6 C10 Ru2 62.5(7) . . . 1_655 ?
C7 C6 C11 F3 -118.8(11) . . . . ?
C7 C6 C11 F1 125.0(11) . . . . ?
C7 C6 C11 F2 -8.4(14) . . . . ?
C7 C8 C13 F7 -58.4(15) . . . . ?
C7 C8 C13 F8 66.5(14) . . . . ?
C7 C8 C13 F9 -175.3(12) . . . . ?
C7 C8 C9 Ru1 63.1(8) . . . . ?
C7 C8 C9 C10 1.8(13) . . . . ?
C7 C8 C9 C14 -167.3(9) . . . . ?
C7 C8 C9 Ru2 -60.3(8) . . . 1_655 ?
C10 C6 C7 Ru1 62.0(6) . . . . ?
C10 C6 C7 C8 1.8(12) . . . . ?
C10 C6 C7 C12 -177.8(9) . . . . ?
C10 C6 C7 Ru2 -62.7(6) . . . 1_655 ?
C10 C6 C11 F3 65.8(11) . . . . ?
C10 C6 C11 F1 -50.4(14) . . . . ?
C10 C6 C11 F2 176.2(10) . . . . ?
C10 C9 C14 F12 -9.2(13) . . . . ?
C10 C9 C14 F11 -125.2(11) . . . . ?
C10 C9 C14 F10 113.1(10) . . . . ?
C4 C5 C1 Ru1 -62.6(7) . . . . ?
C4 C5 C1 C2 -1.1(12) . . . . ?
C4 C5 C1 Ru2 58.7(7) . . . . ?
C1 C5 C4 Ru1 62.1(7) . . . . ?
C1 C5 C4 C3 1.9(11) . . . . ?
C1 C5 C4 Ru2 -60.2(7) . . . . ?
C1 C2 C3 Ru1 -62.7(8) . . . . ?
C1 C2 C3 C4 1.3(14) . . . . ?
C1 C2 C3 Ru2 64.1(8) . . . . ?
C3 C2 C1 Ru1 61.9(8) . . . . ?
C3 C2 C1 C5 -0.1(14) . . . . ?
C3 C2 C1 Ru2 -61.6(8) . . . . ?
C11 C6 C7 Ru1 -114.2(9) . . . . ?
C11 C6 C7 C8 -174.4(10) . . . . ?
C11 C6 C7 C12 6.1(16) . . . . ?
C11 C6 C7 Ru2 121.2(10) . . . 1_655 ?
C11 C6 C10 Ru1 113.5(10) . . . . ?
C11 C6 C10 C9 175.4(11) . . . . ?
C11 C6 C10 C15 -5.2(15) . . . . ?
C11 C6 C10 Ru2 -121.4(10) . . . 1_655 ?
C14 C9 C10 Ru1 -129.6(9) . . . . ?
C14 C9 C10 C6 168.5(10) . . . . ?
C14 C9 C10 C15 -10.8(15) . . . . ?
C14 C9 C10 Ru2 106.2(9) . . . 1_655 ?
Ru2 C6 C7 Ru1 124.6(3) 1_655 . . . ?
Ru2 C6 C7 C8 64.4(8) 1_655 . . . ?
Ru2 C6 C7 C12 -115.1(10) 1_655 . . . ?
Ru2 C6 C10 Ru1 -125.1(3) 1_655 . . . ?
Ru2 C6 C10 C9 -63.1(6) 1_655 . . . ?
Ru2 C6 C10 C15 116.2(8) 1_655 . . . ?
Ru2 C6 C11 F3 -27.1(10) 1_655 . . . ?
Ru2 C6 C11 F1 -143.3(7) 1_655 . . . ?
Ru2 C6 C11 F2 83.2(10) 1_655 . . . ?
Ru2 C8 C13 F7 -146.9(7) 1_655 . . . ?
Ru2 C8 C13 F8 -22.0(9) 1_655 . . . ?
Ru2 C8 C13 F9 96.2(10) 1_655 . . . ?
Ru2 C8 C9 Ru1 123.4(3) 1_655 . . . ?
Ru2 C8 C9 C10 62.2(7) 1_655 . . . ?
Ru2 C8 C9 C14 -107.0(9) 1_655 . . . ?
Ru2 C8 C7 Ru1 -122.8(2) 1_655 . . . ?
Ru2 C8 C7 C6 -62.8(8) 1_655 . . . ?
Ru2 C8 C7 C12 116.7(11) 1_655 . . . ?
Ru2 C5 C4 Ru1 122.3(3) . . . . ?
Ru2 C5 C4 C3 62.1(7) . . . . ?
Ru2 C5 C1 Ru1 -121.2(3) . . . . ?
Ru2 C5 C1 C2 -59.8(8) . . . . ?
Ru2 C9 C10 Ru1 124.2(3) 1_655 . . . ?
Ru2 C9 C10 C6 62.3(6) 1_655 . . . ?
Ru2 C9 C10 C15 -117.0(8) 1_655 . . . ?
Ru2 C9 C14 F12 73.5(8) 1_655 . . . ?
Ru2 C9 C14 F11 -42.5(10) 1_655 . . . ?
Ru2 C9 C14 F10 -164.2(6) 1_655 . . . ?
Ru2 C7 C12 F4 -148.9(6) 1_655 . . . ?
Ru2 C7 C12 F5 -27.5(10) 1_655 . . . ?
Ru2 C7 C12 F6 94.3(9) 1_655 . . . ?
Ru2 C10 C15 F14 -24.7(12) 1_655 . . . ?
Ru2 C10 C15 F13 -143.2(8) 1_655 . . . ?
Ru2 C10 C15 F15 95.7(10) 1_655 . . . ?
Ru2 C4 C3 Ru1 125.4(4) . . . . ?
Ru2 C4 C3 C2 62.5(8) . . . . ?
Ru2 C2 C1 Ru1 123.6(4) . . . . ?
Ru2 C2 C1 C5 61.5(8) . . . . ?
Ru2 C2 C3 Ru1 -126.8(4) . . . . ?
Ru2 C2 C3 C4 -62.8(8) . . . . ?

loop_
_twin_individual_id
_twin_individual_mass_fraction_refined
1 2.02658
2 0.34732
3 -1.52123
4 0.14733
